data_7104718
loop_
_publ_author_name
'Zhou, Xiao-Ping'
'Xu, Zhengtao'
'Zeller, Matthias'
'Hunter, Allen D'

_publ_section_title
;
 Reversible uptake of HgCl2 in a porous coordination polymer based on
 the dual functions of carboxylate and thioether.
;
_journal_issue 36
_journal_name_full 'Chemical communications (Cambridge, England)'
_journal_page_first 5439
_journal_page_last 5441
_journal_paper_doi 10.1039/b910265e
_journal_volume 34
_journal_year 2009
_chemical_formula_moiety 'C36 H36 O12 Pb3 S12, 2(C4 H9 N O), 0.8(H2 O)'
_chemical_formula_sum 'C44 H55.6 N2 O14.8 Pb3 S12'
_chemical_formula_weight 1855.75
_chemical_name_systematic
;
?
;
_space_group_IT_number 15
_symmetry_cell_setting monoclinic
_symmetry_space_group_name_Hall '-C 2yc'
_symmetry_space_group_name_H-M 'C 1 2/c 1'
_atom_sites_solution_hydrogens geom
_atom_sites_solution_primary direct
_atom_sites_solution_secondary difmap
_audit_creation_method SHELXL-97
_cell_angle_alpha 90.00
_cell_angle_beta 110.8960(10)
_cell_angle_gamma 90.00
_cell_formula_units_Z 4
_cell_length_a 19.8996(12)
_cell_length_b 27.0362(17)
_cell_length_c 12.2604(8)
_cell_measurement_reflns_used 7287
_cell_measurement_temperature 100(2)
_cell_measurement_theta_max 30.51
_cell_measurement_theta_min 2.19
_cell_volume 6162.4(7)
_computing_cell_refinement 'SAINT+ 6.45 (Bruker, 2003)'
_computing_data_collection 'SMART 5.630 (Bruker, 1997-2002)'
_computing_data_reduction 'SAINT+ 6.45'
_computing_molecular_graphics 'SHELXTL 6.14'
_computing_publication_material 'SHELXTL 6.14'
_computing_structure_refinement 'SHELXTL 6.14'
_computing_structure_solution 'SHELXTL 6.14 (Bruker, 2000-2003)'
_diffrn_ambient_temperature 100(2)
_diffrn_measured_fraction_theta_full 0.998
_diffrn_measured_fraction_theta_max 0.998
_diffrn_measurement_device_type 'Bruker AXS SMART APEX CCD diffractometer'
_diffrn_measurement_method '\w scans'
_diffrn_radiation_monochromator graphite
_diffrn_radiation_source 'fine-focus sealed tube'
_diffrn_radiation_type MoK\a
_diffrn_radiation_wavelength 0.71073
_diffrn_reflns_av_R_equivalents 0.0352
_diffrn_reflns_av_sigmaI/netI 0.0366
_diffrn_reflns_limit_h_max 26
_diffrn_reflns_limit_h_min -26
_diffrn_reflns_limit_k_max 35
_diffrn_reflns_limit_k_min -36
_diffrn_reflns_limit_l_max 16
_diffrn_reflns_limit_l_min -16
_diffrn_reflns_number 25561
_diffrn_reflns_theta_full 28.28
_diffrn_reflns_theta_max 28.28
_diffrn_reflns_theta_min 1.33
_diffrn_standards_number 0
_exptl_absorpt_coefficient_mu 8.642
_exptl_absorpt_correction_T_max 0.274
_exptl_absorpt_correction_T_min 0.177
_exptl_absorpt_correction_type multi-scan
_exptl_absorpt_process_details 'SADABS (Sheldrick, 2007)'
_exptl_crystal_colour colourless
_exptl_crystal_density_diffrn 2.000
_exptl_crystal_density_method 'not measured'
_exptl_crystal_description prism
_exptl_crystal_F_000 3560
_exptl_crystal_size_max 0.36
_exptl_crystal_size_mid 0.21
_exptl_crystal_size_min 0.15
_refine_diff_density_max 3.272
_refine_diff_density_min -1.210
_refine_diff_density_rms 0.251
_refine_ls_extinction_method none
_refine_ls_goodness_of_fit_ref 1.119
_refine_ls_hydrogen_treatment mixed
_refine_ls_matrix_type full
_refine_ls_number_parameters 357
_refine_ls_number_reflns 7653
_refine_ls_number_restraints 2
_refine_ls_restrained_S_all 1.119
_refine_ls_R_factor_all 0.0419
_refine_ls_R_factor_gt 0.0329
_refine_ls_shift/su_max 0.003
_refine_ls_shift/su_mean 0.000
_refine_ls_structure_factor_coef Fsqd
_refine_ls_weighting_details 'calc w=1/[\s^2^(Fo^2^)+(0.0461P)^2^+0.2303P] where P=(Fo^2^+2Fc^2^)/3'
_refine_ls_weighting_scheme calc
_refine_ls_wR_factor_gt 0.0764
_refine_ls_wR_factor_ref 0.0852
_reflns_number_gt 6590
_reflns_number_total 7653
_reflns_threshold_expression I>2\s(I)
_cod_data_source_file b910265e.txt
_cod_data_source_block 1
_cod_depositor_comments
;
The following automatic conversions were performed:
'_symmetry_cell_setting' value 'Monoclinic' changed to 'monoclinic'
according to '/home/saulius/struct/CIF-dictionaries/cif_core.dic'
dictionary named 'cif_core.dic' version 2.4.1 from 2010-06-29.

Automatic conversion script
Id: cif_fix_enum 1527 2010-12-29 10:47:43Z saulius 
;
_cod_original_sg_symbol_H-M C2/c
_cod_original_formula_sum 'C44 H55.60 N2 O14.80 Pb3 S12'
_cod_database_code 7104718

loop_
_symmetry_equiv_pos_as_xyz
'x, y, z'
'-x, y, -z+1/2'
'x+1/2, y+1/2, z'
'-x+1/2, y+1/2, -z+1/2'
'-x, -y, -z'
'x, -y, z-1/2'
'-x+1/2, -y+1/2, -z'
'x+1/2, -y+1/2, z-1/2'

loop_
_atom_site_label
_atom_site_type_symbol
_atom_site_fract_x
_atom_site_fract_y
_atom_site_fract_z
_atom_site_U_iso_or_equiv
_atom_site_adp_type
_atom_site_occupancy
_atom_site_symmetry_multiplicity
_atom_site_calc_flag
_atom_site_refinement_flags
_atom_site_disorder_assembly
_atom_site_disorder_group
C1 C 0.1307(2) 0.78392(18) 0.7971(4) 0.0209(10) Uani 1 1 d . . .
C2 C 0.1921(2) 0.76730(19) 0.9063(4) 0.0196(10) Uani 1 1 d . . .
C3 C 0.2550(2) 0.79560(18) 0.9474(4) 0.0190(10) Uani 1 1 d . . .
C4 C 0.1858(2) 0.72200(19) 0.9571(4) 0.0206(10) Uani 1 1 d . . .
C5 C 0.3021(3) 0.8328(3) 0.7793(5) 0.0364(14) Uani 1 1 d . . .
H5A H 0.3470 0.8156 0.8235 0.055 Uiso 1 1 calc R . .
H5B H 0.3129 0.8617 0.7401 0.055 Uiso 1 1 calc R . .
H5C H 0.2704 0.8103 0.7208 0.055 Uiso 1 1 calc R . .
C6 C 0.1244(3) 0.6368(2) 0.8273(5) 0.0379(14) Uani 1 1 d . . .
H6A H 0.1382 0.6491 0.7631 0.057 Uiso 1 1 calc R . .
H6B H 0.0822 0.6154 0.7961 0.057 Uiso 1 1 calc R . .
H6C H 0.1644 0.6180 0.8818 0.057 Uiso 1 1 calc R . .
C7 C -0.0130(2) 0.89321(19) 0.4984(4) 0.0195(10) Uani 1 1 d . . .
C8 C -0.0074(2) 0.94900(18) 0.4959(4) 0.0182(9) Uani 1 1 d . . .
C9 C 0.0509(2) 0.97085(18) 0.4741(4) 0.0181(9) Uani 1 1 d . . .
C10 C 0.0582(2) 1.02227(19) 0.4789(4) 0.0186(9) Uani 1 1 d . . .
C11 C 0.1741(3) 0.9113(2) 0.5680(4) 0.0281(12) Uani 1 1 d . . .
H11A H 0.1976 0.9398 0.6160 0.042 Uiso 1 1 calc R . .
H11B H 0.2104 0.8906 0.5533 0.042 Uiso 1 1 calc R . .
H11C H 0.1490 0.8919 0.6091 0.042 Uiso 1 1 calc R . .
C12 C 0.1082(3) 1.0502(3) 0.3047(5) 0.0365(14) Uani 1 1 d . . .
H12A H 0.0983 1.0160 0.2778 0.055 Uiso 1 1 calc R . .
H12B H 0.1474 1.0634 0.2827 0.055 Uiso 1 1 calc R . .
H12C H 0.0649 1.0703 0.2685 0.055 Uiso 1 1 calc R . .
C13 C 0.1057(2) 0.78411(18) 0.3782(4) 0.0203(10) Uani 1 1 d . . .
C14 C 0.1803(2) 0.76500(18) 0.4418(4) 0.0184(9) Uani 1 1 d . . .
C15 C 0.2369(2) 0.79284(18) 0.4294(4) 0.0186(9) Uani 1 1 d . . .
C16 C 0.3082(2) 0.77725(19) 0.4897(4) 0.0197(10) Uani 1 1 d . . .
C17 C 0.2093(3) 0.8227(2) 0.2035(4) 0.0324(13) Uani 1 1 d . . .
H17A H 0.2538 0.8054 0.2099 0.049 Uiso 1 1 calc R . .
H17B H 0.2008 0.8496 0.1466 0.049 Uiso 1 1 calc R . .
H17C H 0.1689 0.7994 0.1778 0.049 Uiso 1 1 calc R . .
C18 C 0.4095(4) 0.8476(3) 0.6033(7) 0.070(3) Uani 1 1 d . . .
H18A H 0.3729 0.8731 0.5940 0.105 Uiso 1 1 calc R . .
H18B H 0.4557 0.8634 0.6135 0.105 Uiso 1 1 calc R . .
H18C H 0.4144 0.8274 0.6720 0.105 Uiso 1 1 calc R . .
O1 O 0.07514(17) 0.80295(14) 0.8037(3) 0.0233(7) Uani 1 1 d . . .
O2 O 0.13880(17) 0.77530(15) 0.7012(3) 0.0274(8) Uani 1 1 d . . .
O3 O 0.02522(17) 0.87294(13) 0.5959(3) 0.0202(7) Uani 1 1 d . . .
O4 O -0.05240(17) 0.86965(13) 0.4119(3) 0.0204(7) Uani 1 1 d . . .
O5 O 0.07467(16) 0.80810(13) 0.4358(3) 0.0202(7) Uani 1 1 d . . .
O6 O 0.07919(18) 0.77868(14) 0.2702(3) 0.0266(8) Uani 1 1 d . . .
Pb1 Pb 0.014083(8) 0.789414(7) 0.579695(14) 0.01747(6) Uani 1 1 d . . .
Pb2 Pb 0.0000 0.851443(10) 0.2500 0.01811(7) Uani 1 2 d S . .
S1 S 0.25815(6) 0.85262(5) 0.87778(11) 0.0258(3) Uani 1 1 d . . .
S2 S 0.10322(6) 0.68849(5) 0.90304(11) 0.0262(3) Uani 1 1 d . . .
S3 S 0.11014(6) 0.93291(5) 0.43048(10) 0.0195(2) Uani 1 1 d . . .
S4 S 0.13367(6) 1.05224(5) 0.46172(10) 0.0221(3) Uani 1 1 d . . .
S5 S 0.21743(7) 0.84796(5) 0.34438(11) 0.0247(3) Uani 1 1 d . . .
S6 S 0.38330(6) 0.80920(5) 0.47642(11) 0.0251(3) Uani 1 1 d . . .
C19 C 0.0747(5) 0.4399(4) 0.5559(9) 0.088(3) Uani 1 1 d . . .
H19A H 0.0957 0.4095 0.5389 0.133 Uiso 1 1 calc R . .
H19B H 0.0601 0.4614 0.4871 0.133 Uiso 1 1 calc R . .
H19C H 0.0325 0.4317 0.5760 0.133 Uiso 1 1 calc R . .
C20 C 0.1309(6) 0.4669(4) 0.6598(10) 0.086(3) Uani 1 1 d . . .
C21 C 0.2249(4) 0.5273(3) 0.7330(7) 0.064(2) Uani 1 1 d . . .
H21A H 0.2091 0.5618 0.7214 0.096 Uiso 1 1 calc R . .
H21B H 0.2736 0.5247 0.7310 0.096 Uiso 1 1 calc R . .
H21C H 0.2250 0.5157 0.8087 0.096 Uiso 1 1 calc R . .
C22 C 0.1773(6) 0.5056(5) 0.5222(8) 0.105(4) Uani 1 1 d . . .
H22A H 0.1575 0.4766 0.4731 0.157 Uiso 1 1 calc R . .
H22B H 0.2270 0.5110 0.5272 0.157 Uiso 1 1 calc R . .
H22C H 0.1482 0.5348 0.4879 0.157 Uiso 1 1 calc R . .
N1 N 0.1759(4) 0.4970(3) 0.6404(6) 0.0609(17) Uani 1 1 d . . .
O7 O 0.1303(5) 0.4624(3) 0.7588(6) 0.129(3) Uani 1 1 d D . .
O8 O 0.0000 0.5225(7) 0.7500 0.113(6) Uani 0.80(2) 2 d SPD . .
H8A H 0.034(6) 0.510(5) 0.730(9) 0.170 Uiso 0.80(2) 1 d PD . .

loop_
_atom_site_aniso_label
_atom_site_aniso_U_11
_atom_site_aniso_U_22
_atom_site_aniso_U_33
_atom_site_aniso_U_23
_atom_site_aniso_U_13
_atom_site_aniso_U_12
C1 0.020(2) 0.025(3) 0.017(2) 0.0018(19) 0.0059(18) -0.0030(19)
C2 0.019(2) 0.027(3) 0.015(2) 0.0027(19) 0.0078(17) 0.0033(19)
C3 0.018(2) 0.027(3) 0.014(2) 0.0031(18) 0.0079(18) 0.0072(19)
C4 0.022(2) 0.025(3) 0.016(2) 0.0008(19) 0.0085(19) 0.0038(19)
C5 0.032(3) 0.055(4) 0.029(3) 0.011(3) 0.019(2) 0.010(3)
C6 0.043(3) 0.038(4) 0.032(3) -0.006(3) 0.013(3) -0.004(3)
C7 0.017(2) 0.030(3) 0.015(2) -0.0030(19) 0.0098(18) 0.0003(19)
C8 0.020(2) 0.023(3) 0.011(2) 0.0014(17) 0.0028(17) 0.0028(18)
C9 0.018(2) 0.021(3) 0.015(2) 0.0010(18) 0.0066(17) 0.0010(18)
C10 0.017(2) 0.026(3) 0.013(2) 0.0011(18) 0.0057(17) -0.0019(19)
C11 0.023(2) 0.040(3) 0.019(2) 0.001(2) 0.0046(19) 0.008(2)
C12 0.039(3) 0.050(4) 0.024(3) 0.006(3) 0.014(2) -0.008(3)
C13 0.016(2) 0.028(3) 0.019(2) 0.0027(19) 0.0087(18) 0.0030(19)
C14 0.016(2) 0.024(3) 0.016(2) -0.0025(19) 0.0074(17) 0.0034(18)
C15 0.019(2) 0.025(3) 0.014(2) 0.0009(18) 0.0076(18) 0.0058(19)
C16 0.016(2) 0.025(3) 0.020(2) -0.0010(19) 0.0091(18) 0.0016(19)
C17 0.033(3) 0.048(4) 0.020(2) 0.004(2) 0.014(2) 0.007(3)
C18 0.076(5) 0.083(6) 0.071(5) -0.049(5) 0.051(4) -0.054(5)
O1 0.0182(16) 0.034(2) 0.0205(17) 0.0069(15) 0.0097(13) 0.0042(14)
O2 0.0199(16) 0.047(2) 0.0140(16) 0.0035(16) 0.0048(13) 0.0084(16)
O3 0.0221(16) 0.023(2) 0.0147(15) -0.0005(13) 0.0056(13) 0.0011(14)
O4 0.0195(15) 0.025(2) 0.0150(15) -0.0022(14) 0.0041(13) -0.0002(14)
O5 0.0166(15) 0.028(2) 0.0173(16) 0.0034(14) 0.0076(13) 0.0022(14)
O6 0.0213(16) 0.042(2) 0.0155(16) -0.0021(15) 0.0058(13) 0.0055(15)
Pb1 0.01685(9) 0.02218(11) 0.01356(9) 0.00069(6) 0.00565(7) -0.00013(6)
Pb2 0.01889(12) 0.02394(15) 0.01075(11) 0.000 0.00438(9) 0.000
S1 0.0247(6) 0.0326(8) 0.0210(6) 0.0091(5) 0.0093(5) 0.0049(5)
S2 0.0182(5) 0.0305(7) 0.0261(6) 0.0026(5) 0.0031(5) 0.0001(5)
S3 0.0198(5) 0.0235(7) 0.0171(5) 0.0001(5) 0.0088(4) 0.0030(5)
S4 0.0198(5) 0.0265(7) 0.0222(6) -0.0018(5) 0.0100(5) -0.0026(5)
S5 0.0263(6) 0.0277(7) 0.0226(6) 0.0063(5) 0.0115(5) 0.0068(5)
S6 0.0191(5) 0.0334(8) 0.0251(6) 0.0032(5) 0.0106(5) -0.0017(5)
C19 0.082(7) 0.093(8) 0.081(7) -0.025(6) 0.018(5) -0.012(6)
C20 0.113(8) 0.071(7) 0.103(8) -0.020(6) 0.076(7) -0.018(6)
C21 0.069(5) 0.051(5) 0.074(6) 0.003(4) 0.026(4) -0.005(4)
C22 0.108(8) 0.147(12) 0.075(7) 0.026(7) 0.052(6) 0.011(7)
N1 0.070(4) 0.056(4) 0.063(4) -0.001(3) 0.032(3) 0.001(3)
O7 0.187(9) 0.143(8) 0.071(5) -0.016(5) 0.065(5) -0.067(6)
O8 0.084(10) 0.151(16) 0.099(11) 0.000 0.025(8) 0.000

loop_
_atom_type_symbol
_atom_type_description
_atom_type_scat_dispersion_real
_atom_type_scat_dispersion_imag
_atom_type_scat_source
C C 0.0033 0.0016 'International Tables Vol C Tables 4.2.6.8 and 6.1.1.4'
H H 0.0000 0.0000 'International Tables Vol C Tables 4.2.6.8 and 6.1.1.4'
N N 0.0061 0.0033 'International Tables Vol C Tables 4.2.6.8 and 6.1.1.4'
O O 0.0106 0.0060 'International Tables Vol C Tables 4.2.6.8 and 6.1.1.4'
S S 0.1246 0.1234 'International Tables Vol C Tables 4.2.6.8 and 6.1.1.4'
Pb Pb -3.3944 10.1111 'International Tables Vol C Tables 4.2.6.8 and 6.1.1.4'

loop_
_geom_angle_atom_site_label_1
_geom_angle_atom_site_label_2
_geom_angle_atom_site_label_3
_geom_angle
_geom_angle_site_symmetry_1
_geom_angle_site_symmetry_3
_geom_angle_publ_flag
O1 C1 O2 123.1(4) . . ?
O1 C1 C2 121.0(4) . . ?
O2 C1 C2 115.8(4) . . ?
O1 C1 Pb1 66.0(3) . . ?
O2 C1 Pb1 58.0(2) . . ?
C2 C1 Pb1 165.7(3) . . ?
C3 C2 C4 121.9(4) . . ?
C3 C2 C1 119.3(4) . . ?
C4 C2 C1 118.6(4) . . ?
C2 C3 C4 119.2(4) . 7_567 ?
C2 C3 S1 118.9(3) . . ?
C4 C3 S1 121.9(4) 7_567 . ?
C2 C4 C3 118.8(4) . 7_567 ?
C2 C4 S2 119.7(3) . . ?
C3 C4 S2 121.4(4) 7_567 . ?
S1 C5 H5A 109.5 . . ?
S1 C5 H5B 109.5 . . ?
H5A C5 H5B 109.5 . . ?
S1 C5 H5C 109.5 . . ?
H5A C5 H5C 109.5 . . ?
H5B C5 H5C 109.5 . . ?
S2 C6 H6A 109.5 . . ?
S2 C6 H6B 109.5 . . ?
H6A C6 H6B 109.5 . . ?
S2 C6 H6C 109.5 . . ?
H6A C6 H6C 109.5 . . ?
H6B C6 H6C 109.5 . . ?
O4 C7 O3 123.8(5) . . ?
O4 C7 C8 121.4(4) . . ?
O3 C7 C8 114.8(4) . . ?
C10 C8 C9 121.3(4) 5_576 . ?
C10 C8 C7 119.1(4) 5_576 . ?
C9 C8 C7 119.5(4) . . ?
C10 C9 C8 119.3(4) . . ?
C10 C9 S3 121.0(3) . . ?
C8 C9 S3 119.5(4) . . ?
C8 C10 C9 119.4(4) 5_576 . ?
C8 C10 S4 118.7(4) 5_576 . ?
C9 C10 S4 121.8(3) . . ?
S3 C11 H11A 109.5 . . ?
S3 C11 H11B 109.5 . . ?
H11A C11 H11B 109.5 . . ?
S3 C11 H11C 109.5 . . ?
H11A C11 H11C 109.5 . . ?
H11B C11 H11C 109.5 . . ?
S4 C12 H12A 109.5 . . ?
S4 C12 H12B 109.5 . . ?
H12A C12 H12B 109.5 . . ?
S4 C12 H12C 109.5 . . ?
H12A C12 H12C 109.5 . . ?
H12B C12 H12C 109.5 . . ?
O6 C13 O5 123.0(4) . . ?
O6 C13 C14 118.5(4) . . ?
O5 C13 C14 118.3(4) . . ?
O6 C13 Pb2 62.1(3) . . ?
O5 C13 Pb2 64.1(2) . . ?
C14 C13 Pb2 157.0(3) . . ?
C16 C14 C15 122.8(4) 7_566 . ?
C16 C14 C13 121.1(4) 7_566 . ?
C15 C14 C13 116.1(4) . . ?
C14 C15 C16 118.5(4) . . ?
C14 C15 S5 119.8(3) . . ?
C16 C15 S5 121.6(4) . . ?
C14 C16 C15 118.7(4) 7_566 . ?
C14 C16 S6 119.5(3) 7_566 . ?
C15 C16 S6 121.8(4) . . ?
S5 C17 H17A 109.5 . . ?
S5 C17 H17B 109.5 . . ?
H17A C17 H17B 109.5 . . ?
S5 C17 H17C 109.5 . . ?
H17A C17 H17C 109.5 . . ?
H17B C17 H17C 109.5 . . ?
S6 C18 H18A 109.5 . . ?
S6 C18 H18B 109.5 . . ?
H18A C18 H18B 109.5 . . ?
S6 C18 H18C 109.5 . . ?
H18A C18 H18C 109.5 . . ?
H18B C18 H18C 109.5 . . ?
C1 O1 Pb1 88.0(3) . . ?
C1 O1 Pb1 138.7(3) . 2_556 ?
Pb1 O1 Pb1 113.34(12) . 2_556 ?
C1 O2 Pb1 95.8(3) . . ?
C7 O3 Pb1 109.6(3) . . ?
C7 O4 Pb2 116.5(3) . . ?
C13 O5 Pb1 137.4(3) . . ?
C13 O5 Pb2 89.0(3) . . ?
Pb1 O5 Pb2 116.82(12) . . ?
C13 O6 Pb2 91.5(3) . . ?
O3 Pb1 O2 93.21(13) . . ?
O3 Pb1 O5 78.79(11) . . ?
O2 Pb1 O5 79.71(10) . . ?
O3 Pb1 O1 76.91(11) . . ?
O2 Pb1 O1 51.96(10) . . ?
O5 Pb1 O1 123.46(10) . . ?
O3 Pb1 O1 83.09(11) . 2_556 ?
O2 Pb1 O1 114.98(10) . 2_556 ?
O5 Pb1 O1 157.37(12) . 2_556 ?
O1 Pb1 O1 64.24(12) . 2_556 ?
O3 Pb1 C1 87.04(13) . . ?
O2 Pb1 C1 26.20(12) . . ?
O5 Pb1 C1 103.43(12) . . ?
O1 Pb1 C1 26.00(12) . . ?
O1 Pb1 C1 88.96(12) 2_556 . ?
O6 Pb2 O6 74.85(17) 2 . ?
O6 Pb2 O5 52.53(11) 2 2 ?
O6 Pb2 O5 82.53(11) . 2 ?
O6 Pb2 O5 82.53(11) 2 . ?
O6 Pb2 O5 52.52(11) . . ?
O5 Pb2 O5 124.59(16) 2 . ?
O6 Pb2 O4 79.19(11) 2 . ?
O6 Pb2 O4 119.25(11) . . ?
O5 Pb2 O4 120.71(10) 2 . ?
O5 Pb2 O4 70.46(10) . . ?
O6 Pb2 O4 119.25(11) 2 2 ?
O6 Pb2 O4 79.19(11) . 2 ?
O5 Pb2 O4 70.46(10) 2 2 ?
O5 Pb2 O4 120.71(10) . 2 ?
O4 Pb2 O4 158.15(16) . 2 ?
O6 Pb2 C13 26.43(12) 2 2 ?
O6 Pb2 C13 82.16(13) . 2 ?
O5 Pb2 C13 26.92(12) 2 2 ?
O5 Pb2 C13 106.71(13) . 2 ?
O4 Pb2 C13 97.26(12) . 2 ?
O4 Pb2 C13 96.89(12) 2 2 ?
O6 Pb2 C13 82.16(13) 2 . ?
O6 Pb2 C13 26.43(12) . . ?
O5 Pb2 C13 106.71(13) 2 . ?
O5 Pb2 C13 26.92(12) . . ?
O4 Pb2 C13 96.89(12) . . ?
O4 Pb2 C13 97.26(12) 2 . ?
C13 Pb2 C13 99.0(2) 2 . ?
C3 S1 C5 99.9(3) . . ?
C4 S2 C6 103.3(3) . . ?
C4 S2 N1 104.44(17) . . ?
C9 S3 C11 103.1(2) . . ?
C10 S4 C12 100.6(2) . . ?
C15 S5 C17 99.7(3) . . ?
C16 S6 C18 101.3(3) . . ?
C20 C19 H19A 109.5 . . ?
C20 C19 H19B 109.5 . . ?
H19A C19 H19B 109.5 . . ?
C20 C19 H19C 109.5 . . ?
H19A C19 H19C 109.5 . . ?
H19B C19 H19C 109.5 . . ?
O7 C20 N1 119.9(10) . . ?
O7 C20 C19 120.5(9) . . ?
N1 C20 C19 119.5(9) . . ?
N1 C21 H21A 109.5 . . ?
N1 C21 H21B 109.5 . . ?
H21A C21 H21B 109.5 . . ?
N1 C21 H21C 109.5 . . ?
H21A C21 H21C 109.5 . . ?
H21B C21 H21C 109.5 . . ?
N1 C22 H22A 109.5 . . ?
N1 C22 H22B 109.5 . . ?
H22A C22 H22B 109.5 . . ?
N1 C22 H22C 109.5 . . ?
H22A C22 H22C 109.5 . . ?
H22B C22 H22C 109.5 . . ?
C20 N1 C21 121.7(8) . . ?
C20 N1 C22 122.4(9) . . ?
C21 N1 C22 115.8(8) . . ?
C20 N1 S2 96.8(5) . . ?
C21 N1 S2 51.2(4) . . ?
C22 N1 S2 116.4(6) . . ?

loop_
_geom_bond_atom_site_label_1
_geom_bond_atom_site_label_2
_geom_bond_distance
_geom_bond_site_symmetry_2
_geom_bond_publ_flag
C1 O1 1.249(6) . ?
C1 O2 1.263(6) . ?
C1 C2 1.523(6) . ?
C1 Pb1 2.846(5) . ?
C2 C3 1.399(7) . ?
C2 C4 1.400(7) . ?
C3 C4 1.415(6) 7_567 ?
C3 S1 1.774(5) . ?
C4 C3 1.415(6) 7_567 ?
C4 S2 1.784(5) . ?
C5 S1 1.807(5) . ?
C5 H5A 0.9800 . ?
C5 H5B 0.9800 . ?
C5 H5C 0.9800 . ?
C6 S2 1.809(6) . ?
C6 H6A 0.9800 . ?
C6 H6B 0.9800 . ?
C6 H6C 0.9800 . ?
C7 O4 1.245(6) . ?
C7 O3 1.288(5) . ?
C7 C8 1.514(7) . ?
C8 C10 1.393(6) 5_576 ?
C8 C9 1.410(6) . ?
C9 C10 1.397(7) . ?
C9 S3 1.783(5) . ?
C10 C8 1.393(6) 5_576 ?
C10 S4 1.784(5) . ?
C11 S3 1.809(5) . ?
C11 H11A 0.9800 . ?
C11 H11B 0.9800 . ?
C11 H11C 0.9800 . ?
C12 S4 1.808(5) . ?
C12 H12A 0.9800 . ?
C12 H12B 0.9800 . ?
C12 H12C 0.9800 . ?
C13 O6 1.248(6) . ?
C13 O5 1.269(6) . ?
C13 C14 1.501(6) . ?
C13 Pb2 2.802(5) . ?
C14 C16 1.387(7) 7_566 ?
C14 C15 1.407(6) . ?
C15 C16 1.412(6) . ?
C15 S5 1.780(5) . ?
C16 C14 1.387(7) 7_566 ?
C16 S6 1.783(5) . ?
C17 S5 1.810(5) . ?
C17 H17A 0.9800 . ?
C17 H17B 0.9800 . ?
C17 H17C 0.9800 . ?
C18 S6 1.786(7) . ?
C18 H18A 0.9800 . ?
C18 H18B 0.9800 . ?
C18 H18C 0.9800 . ?
O1 Pb1 2.602(3) . ?
O1 Pb1 2.672(3) 2_556 ?
O2 Pb1 2.426(3) . ?
O3 Pb1 2.271(4) . ?
O4 Pb2 2.598(3) . ?
O5 Pb1 2.518(3) . ?
O5 Pb2 2.521(3) . ?
O6 Pb2 2.477(4) . ?
Pb1 O1 2.672(3) 2_556 ?
Pb2 O6 2.477(4) 2 ?
Pb2 O5 2.521(3) 2 ?
Pb2 O4 2.598(3) 2 ?
Pb2 C13 2.802(5) 2 ?
C19 C20 1.546(13) . ?
C19 H19A 0.9800 . ?
C19 H19B 0.9800 . ?
C19 H19C 0.9800 . ?
C20 O7 1.226(11) . ?
C20 N1 1.292(11) . ?
C21 N1 1.456(10) . ?
C21 H21A 0.9800 . ?
C21 H21B 0.9800 . ?
C21 H21C 0.9800 . ?
C22 N1 1.478(10) . ?
C22 H22A 0.9800 . ?
C22 H22B 0.9800 . ?
C22 H22C 0.9800 . ?
O8 H8A 0.87(2) . ?

loop_
_geom_hbond_atom_site_label_D
_geom_hbond_atom_site_label_H
_geom_hbond_atom_site_label_A
_geom_hbond_distance_DH
_geom_hbond_distance_HA
_geom_hbond_distance_DA
_geom_hbond_angle_DHA
_geom_hbond_site_symmetry_A
O8 H8A O7 0.87(2) 2.23(2) 3.028(15) 153(6) .

loop_
_geom_torsion_atom_site_label_1
_geom_torsion_atom_site_label_2
_geom_torsion_atom_site_label_3
_geom_torsion_atom_site_label_4
_geom_torsion
_geom_torsion_site_symmetry_1
_geom_torsion_site_symmetry_2
_geom_torsion_site_symmetry_3
_geom_torsion_site_symmetry_4
_geom_torsion_publ_flag
O1 C1 C2 C3 -105.5(5) . . . . ?
O2 C1 C2 C3 77.4(6) . . . . ?
Pb1 C1 C2 C3 138.4(11) . . . . ?
O1 C1 C2 C4 79.5(6) . . . . ?
O2 C1 C2 C4 -97.7(5) . . . . ?
Pb1 C1 C2 C4 -36.6(15) . . . . ?
C4 C2 C3 C4 0.2(8) . . . 7_567 ?
C1 C2 C3 C4 -174.7(4) . . . 7_567 ?
C4 C2 C3 S1 -179.9(4) . . . . ?
C1 C2 C3 S1 5.2(6) . . . . ?
C3 C2 C4 C3 -0.2(8) . . . 7_567 ?
C1 C2 C4 C3 174.7(4) . . . 7_567 ?
C3 C2 C4 S2 178.3(4) . . . . ?
C1 C2 C4 S2 -6.8(6) . . . . ?
O4 C7 C8 C10 85.0(5) . . . 5_576 ?
O3 C7 C8 C10 -94.5(5) . . . 5_576 ?
O4 C7 C8 C9 -98.2(5) . . . . ?
O3 C7 C8 C9 82.2(5) . . . . ?
C10 C8 C9 C10 0.6(7) 5_576 . . . ?
C7 C8 C9 C10 -176.2(4) . . . . ?
C10 C8 C9 S3 -174.8(3) 5_576 . . . ?
C7 C8 C9 S3 8.5(6) . . . . ?
C8 C9 C10 C8 -0.5(7) . . . 5_576 ?
S3 C9 C10 C8 174.8(3) . . . 5_576 ?
C8 C9 C10 S4 175.9(3) . . . . ?
S3 C9 C10 S4 -8.8(6) . . . . ?
O6 C13 C14 C16 -106.6(5) . . . 7_566 ?
O5 C13 C14 C16 78.3(6) . . . 7_566 ?
Pb2 C13 C14 C16 168.3(6) . . . 7_566 ?
O6 C13 C14 C15 74.5(6) . . . . ?
O5 C13 C14 C15 -100.5(5) . . . . ?
Pb2 C13 C14 C15 -10.6(10) . . . . ?
C16 C14 C15 C16 -0.4(8) 7_566 . . . ?
C13 C14 C15 C16 178.4(4) . . . . ?
C16 C14 C15 S5 -177.5(4) 7_566 . . . ?
C13 C14 C15 S5 1.3(6) . . . . ?
C14 C15 C16 C14 0.4(7) . . . 7_566 ?
S5 C15 C16 C14 177.4(3) . . . 7_566 ?
C14 C15 C16 S6 178.4(3) . . . . ?
S5 C15 C16 S6 -4.6(6) . . . . ?
O2 C1 O1 Pb1 11.0(5) . . . . ?
C2 C1 O1 Pb1 -166.0(4) . . . . ?
O2 C1 O1 Pb1 135.1(4) . . . 2_556 ?
C2 C1 O1 Pb1 -41.9(7) . . . 2_556 ?
Pb1 C1 O1 Pb1 124.1(4) . . . 2_556 ?
O1 C1 O2 Pb1 -11.9(5) . . . . ?
C2 C1 O2 Pb1 165.3(4) . . . . ?
O4 C7 O3 Pb1 3.3(5) . . . . ?
C8 C7 O3 Pb1 -177.2(3) . . . . ?
O3 C7 O4 Pb2 -98.9(4) . . . . ?
C8 C7 O4 Pb2 81.6(4) . . . . ?
O6 C13 O5 Pb1 109.8(5) . . . . ?
C14 C13 O5 Pb1 -75.4(6) . . . . ?
Pb2 C13 O5 Pb1 130.4(4) . . . . ?
O6 C13 O5 Pb2 -20.6(5) . . . . ?
C14 C13 O5 Pb2 154.3(4) . . . . ?
O5 C13 O6 Pb2 21.0(5) . . . . ?
C14 C13 O6 Pb2 -153.9(4) . . . . ?
C7 O3 Pb1 O2 143.3(3) . . . . ?
C7 O3 Pb1 O5 64.5(3) . . . . ?
C7 O3 Pb1 O1 -167.0(3) . . . . ?
C7 O3 Pb1 O1 -101.9(3) . . . 2_556 ?
C7 O3 Pb1 C1 168.8(3) . . . . ?
C1 O2 Pb1 O3 76.6(3) . . . . ?
C1 O2 Pb1 O5 154.6(3) . . . . ?
C1 O2 Pb1 O1 6.0(3) . . . . ?
C1 O2 Pb1 O1 -7.2(3) . . . 2_556 ?
C13 O5 Pb1 O3 167.8(4) . . . . ?
Pb2 O5 Pb1 O3 -70.80(15) . . . . ?
C13 O5 Pb1 O2 72.4(4) . . . . ?
Pb2 O5 Pb1 O2 -166.20(18) . . . . ?
C13 O5 Pb1 O1 101.8(4) . . . . ?
Pb2 O5 Pb1 O1 -136.74(13) . . . . ?
C13 O5 Pb1 O1 -154.8(4) . . . 2_556 ?
Pb2 O5 Pb1 O1 -33.4(4) . . . 2_556 ?
C13 O5 Pb1 C1 83.6(4) . . . . ?
Pb2 O5 Pb1 C1 -154.98(15) . . . . ?
C1 O1 Pb1 O3 -110.8(3) . . . . ?
Pb1 O1 Pb1 O3 105.69(15) 2_556 . . . ?
C1 O1 Pb1 O2 -6.1(3) . . . . ?
Pb1 O1 Pb1 O2 -149.5(2) 2_556 . . . ?
C1 O1 Pb1 O5 -44.0(3) . . . . ?
Pb1 O1 Pb1 O5 172.56(11) 2_556 . . . ?
C1 O1 Pb1 O1 160.6(3) . . . 2_556 ?
Pb1 O1 Pb1 O1 17.11(17) 2_556 . . 2_556 ?
Pb1 O1 Pb1 C1 -143.5(4) 2_556 . . . ?
O1 C1 Pb1 O3 65.7(3) . . . . ?
O2 C1 Pb1 O3 -103.4(3) . . . . ?
C2 C1 Pb1 O3 -171.6(13) . . . . ?
O1 C1 Pb1 O2 169.1(5) . . . . ?
C2 C1 Pb1 O2 -68.2(12) . . . . ?
O1 C1 Pb1 O5 143.5(3) . . . . ?
O2 C1 Pb1 O5 -25.7(3) . . . . ?
C2 C1 Pb1 O5 -93.9(13) . . . . ?
O2 C1 Pb1 O1 -169.1(5) . . . . ?
C2 C1 Pb1 O1 122.6(14) . . . . ?
O1 C1 Pb1 O1 -17.4(2) . . . 2_556 ?
O2 C1 Pb1 O1 173.4(3) . . . 2_556 ?
C2 C1 Pb1 O1 105.2(13) . . . 2_556 ?
C13 O6 Pb2 O6 -103.1(3) . . . 2 ?
C13 O6 Pb2 O5 -156.3(3) . . . 2 ?
C13 O6 Pb2 O5 -11.0(3) . . . . ?
C13 O6 Pb2 O4 -35.1(3) . . . . ?
C13 O6 Pb2 O4 132.3(3) . . . 2 ?
C13 O6 Pb2 C13 -129.1(3) . . . 2 ?
C13 O5 Pb2 O6 87.4(3) . . . 2 ?
Pb1 O5 Pb2 O6 -57.37(15) . . . 2 ?
C13 O5 Pb2 O6 10.8(3) . . . . ?
Pb1 O5 Pb2 O6 -134.0(2) . . . . ?
C13 O5 Pb2 O5 54.1(3) . . . 2 ?
Pb1 O5 Pb2 O5 -90.67(14) . . . 2 ?
C13 O5 Pb2 O4 168.5(3) . . . . ?
Pb1 O5 Pb2 O4 23.76(14) . . . . ?
C13 O5 Pb2 O4 -32.3(3) . . . 2 ?
Pb1 O5 Pb2 O4 -177.06(12) . . . 2 ?
C13 O5 Pb2 C13 76.6(3) . . . 2 ?
Pb1 O5 Pb2 C13 -68.15(17) . . . 2 ?
Pb1 O5 Pb2 C13 -144.7(4) . . . . ?
C7 O4 Pb2 O6 149.7(4) . . . 2 ?
C7 O4 Pb2 O6 84.0(4) . . . . ?
C7 O4 Pb2 O5 -176.8(3) . . . 2 ?
C7 O4 Pb2 O5 63.9(4) . . . . ?
C7 O4 Pb2 O4 -60.9(3) . . . 2 ?
C7 O4 Pb2 C13 169.1(4) . . . 2 ?
C7 O4 Pb2 C13 69.1(4) . . . . ?
O6 C13 Pb2 O6 71.6(3) . . . 2 ?
O5 C13 Pb2 O6 -88.9(3) . . . 2 ?
C14 C13 Pb2 O6 169.2(8) . . . 2 ?
O5 C13 Pb2 O6 -160.5(5) . . . . ?
C14 C13 Pb2 O6 97.6(8) . . . . ?
O6 C13 Pb2 O5 24.6(3) . . . 2 ?
O5 C13 Pb2 O5 -135.9(3) . . . 2 ?
C14 C13 Pb2 O5 122.2(8) . . . 2 ?
O6 C13 Pb2 O5 160.5(5) . . . . ?
C14 C13 Pb2 O5 -101.9(9) . . . . ?
O6 C13 Pb2 O4 149.6(3) . . . . ?
O5 C13 Pb2 O4 -10.9(3) . . . . ?
C14 C13 Pb2 O4 -112.8(8) . . . . ?
O6 C13 Pb2 O4 -47.1(3) . . . 2 ?
O5 C13 Pb2 O4 152.4(3) . . . 2 ?
C14 C13 Pb2 O4 50.5(8) . . . 2 ?
O6 C13 Pb2 C13 51.1(2) . . . 2 ?
O5 C13 Pb2 C13 -109.4(3) . . . 2 ?
C14 C13 Pb2 C13 148.7(9) . . . 2 ?
C2 C3 S1 C5 -96.6(4) . . . . ?
C4 C3 S1 C5 83.4(4) 7_567 . . . ?
C2 C4 S2 C6 107.8(4) . . . . ?
C3 C4 S2 C6 -73.7(4) 7_567 . . . ?
C2 C4 S2 N1 109.5(4) . . . . ?
C3 C4 S2 N1 -72.1(4) 7_567 . . . ?
C10 C9 S3 C11 99.4(4) . . . . ?
C8 C9 S3 C11 -85.3(4) . . . . ?
C8 C10 S4 C12 -104.4(4) 5_576 . . . ?
C9 C10 S4 C12 79.2(4) . . . . ?
C14 C15 S5 C17 -91.0(4) . . . . ?
C16 C15 S5 C17 92.0(4) . . . . ?
C14 C16 S6 C18 -84.7(5) 7_566 . . . ?
C15 C16 S6 C18 97.4(5) . . . . ?
O7 C20 N1 C21 -2.2(16) . . . . ?
C19 C20 N1 C21 173.4(8) . . . . ?
O7 C20 N1 C22 -177.4(10) . . . . ?
C19 C20 N1 C22 -1.8(15) . . . . ?
O7 C20 N1 S2 -50.2(12) . . . . ?
C19 C20 N1 S2 125.3(8) . . . . ?
C4 S2 N1 C20 149.5(7) . . . . ?
C6 S2 N1 C20 -156(7) . . . . ?
C4 S2 N1 C21 23.7(5) . . . . ?
C6 S2 N1 C21 78(6) . . . . ?
C4 S2 N1 C22 -79.2(6) . . . . ?
C6 S2 N1 C22 -24(6) . . . . ?
N1 C20 O7 H8A 101(5) . . . . ?
C19 C20 O7 H8A -74(5) . . . . ?
